data_2204336
loop_
_publ_author_name
'Bortoluzzi, Adailton J.'
'Echevarria, Aurea'
'Rodrigues-Santos, Claudio E.'

_publ_section_title
;
 4-Methoxy-<i>N</i>,<i>N</i>'-diphenylbenzamidine
;
_journal_issue 10
_journal_name_full 'Acta Crystallographica Section E'
_journal_page_first o1837
_journal_page_last o1839
_journal_paper_doi 10.1107/S1600536804021890
_journal_volume 60
_journal_year 2004
_chemical_formula_iupac 'C20 H18 N2 O'
_chemical_formula_moiety 'C20 H18 N2 O'
_chemical_formula_sum 'C20 H18 N2 O'
_chemical_formula_weight 302.36
_chemical_name_systematic
;
N,N'-Diphenyl-p-methoxybenzamidine
;
_space_group_IT_number 14
_symmetry_cell_setting monoclinic
_symmetry_space_group_name_Hall '-P 2ybc'
_symmetry_space_group_name_H-M 'P 1 21/c 1'
_atom_sites_solution_hydrogens geom
_atom_sites_solution_primary direct
_atom_sites_solution_secondary difmap
_audit_creation_method SHELXL-97
_cell_angle_alpha 90.00
_cell_angle_beta 100.18(3)
_cell_angle_gamma 90.00
_cell_formula_units_Z 4
_cell_length_a 12.547(2)
_cell_length_b 14.366(2)
_cell_length_c 9.353(2)
_cell_measurement_reflns_used 25
_cell_measurement_temperature 293(2)
_cell_measurement_theta_max 12.25
_cell_measurement_theta_min 6.66
_cell_volume 1659.3(5)
_computing_cell_refinement
;
SET4 in CAD-4 EXPRESS
;
_computing_data_collection 'CAD-4 EXPRESS (Enraf-Nonius, 1994)'
_computing_data_reduction 'HELENA (Spek, 1996)'
_computing_molecular_graphics
;
ORTEP-3 (Farrgia, 1997)
;
_computing_publication_material
;
SHELXL97
;
_computing_structure_refinement 'SHELXL97 (Sheldrick, 1997)'
_computing_structure_solution 'SIR97 (Altomare et al., 1999)'
_diffrn_ambient_temperature 293(2)
_diffrn_measured_fraction_theta_full 0.955
_diffrn_measured_fraction_theta_max 0.955
_diffrn_measurement_device_type 'Enraf-Nonius CAD-4 diffractometer'
_diffrn_measurement_method \w--2\q
_diffrn_radiation_monochromator graphite
_diffrn_radiation_source 'fine-focus sealed tube'
_diffrn_radiation_type MoK\a
_diffrn_radiation_wavelength 0.71073
_diffrn_reflns_av_R_equivalents 0.0135
_diffrn_reflns_av_sigmaI/netI 0.0470
_diffrn_reflns_limit_h_max 0
_diffrn_reflns_limit_h_min -15
_diffrn_reflns_limit_k_max 17
_diffrn_reflns_limit_k_min 0
_diffrn_reflns_limit_l_max 11
_diffrn_reflns_limit_l_min -11
_diffrn_reflns_number 3105
_diffrn_reflns_theta_full 25.17
_diffrn_reflns_theta_max 25.17
_diffrn_reflns_theta_min 1.65
_diffrn_standards_decay_% 1
_diffrn_standards_interval_count 200
_diffrn_standards_number 3
_exptl_absorpt_coefficient_mu 0.075
_exptl_absorpt_correction_type none
_exptl_crystal_colour 'Pale yellow'
_exptl_crystal_density_diffrn 1.210
_exptl_crystal_density_method 'not measured'
_exptl_crystal_description 'irregular block'
_exptl_crystal_F_000 640
_exptl_crystal_size_max 0.50
_exptl_crystal_size_mid 0.33
_exptl_crystal_size_min 0.33
_refine_diff_density_max 0.123
_refine_diff_density_min -0.154
_refine_ls_extinction_method none
_refine_ls_goodness_of_fit_ref 1.010
_refine_ls_hydrogen_treatment constr
_refine_ls_matrix_type full
_refine_ls_number_parameters 208
_refine_ls_number_reflns 2967
_refine_ls_number_restraints 0
_refine_ls_restrained_S_all 1.010
_refine_ls_R_factor_all 0.1086
_refine_ls_R_factor_gt 0.0433
_refine_ls_shift/su_max 0.000
_refine_ls_shift/su_mean 0.000
_refine_ls_structure_factor_coef Fsqd
_refine_ls_weighting_details 'w=1/[\s^2^(Fo^2^)+(0.0602P)^2^+0.0955P] where P=(Fo^2^+2Fc^2^)/3'
_refine_ls_weighting_scheme calc
_refine_ls_wR_factor_gt 0.1053
_refine_ls_wR_factor_ref 0.1256
_reflns_number_gt 1722
_reflns_number_total 2967
_reflns_threshold_expression 'I > 2\s(I)'
_cod_data_source_file fl6118.cif
_cod_data_source_block I
_cod_depositor_comments
;
The following automatic conversions were performed:
'_symmetry_cell_setting' value 'Monoclinic' changed to 'monoclinic'
according to '/home/saulius/struct/CIF-dictionaries/cif_core.dic'
dictionary named 'cif_core.dic' version 2.4.1 from
2010-06-29.

'_exptl_absorpt_correction_type' value 'None' changed to
'none' according to '/home/saulius/struct/CIF-dictionaries/cif_core.dic'
dictionary named 'cif_core.dic' version 2.4.1 from 2010-06-29.

Automatic conversion script
Id: cif_fix_enum 1527 2010-12-29 10:47:43Z saulius 

The following automatic conversions were performed:

'_symmetry_cell_setting' value 'Monoclinic' changed to 'monoclinic'
according to /home/saulius/struct/CIF-dictionaries/cif_core.dic
dictionary named 'cif_core.dic' version 2.4.1 from
2010-06-29.

'_exptl_absorpt_correction_type' value 'None' changed to
'none' according to
/home/saulius/struct/CIF-dictionaries/cif_core.dic dictionary named
'cif_core.dic' version 2.4.1 from 2010-06-29.

Automatic conversion script
Id: cif_fix_values 1715 2011-07-08 13:25:40Z adriana 
;
_cod_original_sg_symbol_H-M 'P 21/c'
_cod_database_code 2204336
_cod_database_fobs_code 2204336

loop_
_symmetry_equiv_pos_as_xyz
'x, y, z'
'-x, y+1/2, -z+1/2'
'-x, -y, -z'
'x, -y-1/2, z-1/2'

loop_
_atom_site_label
_atom_site_fract_x
_atom_site_fract_y
_atom_site_fract_z
_atom_site_U_iso_or_equiv
_atom_site_adp_type
_atom_site_calc_flag
_atom_site_refinement_flags
_atom_site_occupancy
_atom_site_type_symbol
O1 0.51070(14) 0.38603(13) 0.62867(16) 0.0961(6) Uani d . 1 O
N1 0.12717(12) 0.24289(11) 0.17425(16) 0.0578(4) Uani d . 1 N
H1N 0.1529 0.2143 0.2736 0.069 Uiso d R 1 H
N2 0.17796(13) 0.34772(12) 0.00978(17) 0.0577(4) Uani d . 1 N
C1 0.19161(14) 0.31309(14) 0.1381(2) 0.0505(5) Uani d . 1 C
C11 0.03523(15) 0.20072(16) 0.0918(2) 0.0584(5) Uani d . 1 C
C12 0.0008(2) 0.11935(19) 0.1450(3) 0.0918(8) Uani d . 1 C
H12 0.0382 0.0944 0.2312 0.110 Uiso calc R 1 H
C13 -0.0896(3) 0.0743(3) 0.0705(4) 0.1280(12) Uani d . 1 C
H13 -0.1139 0.0200 0.1084 0.154 Uiso calc R 1 H
C14 -0.1436(2) 0.1087(3) -0.0581(4) 0.1183(12) Uani d . 1 C
H14 -0.2032 0.0772 -0.1091 0.142 Uiso calc R 1 H
C15 -0.10985(18) 0.1886(2) -0.1107(3) 0.0922(8) Uani d . 1 C
H15 -0.1466 0.2121 -0.1984 0.111 Uiso calc R 1 H
C16 -0.02143(16) 0.23635(18) -0.0363(2) 0.0738(6) Uani d . 1 C
H16 -0.0002 0.2923 -0.0726 0.089 Uiso calc R 1 H
C21 0.27810(15) 0.33797(12) 0.26275(18) 0.0480(5) Uani d . 1 C
C22 0.38611(15) 0.33305(15) 0.2520(2) 0.0598(5) Uani d . 1 C
H22 0.4052 0.3191 0.1628 0.072 Uiso calc R 1 H
C23 0.46681(16) 0.34844(15) 0.3714(2) 0.0644(6) Uani d . 1 C
H23 0.5393 0.3440 0.3626 0.077 Uiso calc R 1 H
C24 0.43861(17) 0.37035(15) 0.5032(2) 0.0634(6) Uani d . 1 C
C25 0.33137(18) 0.37669(15) 0.5155(2) 0.0678(6) Uani d . 1 C
H25 0.3125 0.3923 0.6043 0.081 Uiso calc R 1 H
C26 0.25212(16) 0.36000(13) 0.3974(2) 0.0578(5) Uani d . 1 C
H26 0.1798 0.3634 0.4074 0.069 Uiso calc R 1 H
C27 0.6222(2) 0.3842(2) 0.6217(3) 0.1033(9) Uani d . 1 C
H27A 0.6636 0.3963 0.7164 0.155 Uiso calc R 1 H
H27B 0.6378 0.4309 0.5551 0.155 Uiso calc R 1 H
H27C 0.6410 0.3240 0.5890 0.155 Uiso calc R 1 H
C31 0.23713(15) 0.42786(14) -0.01706(18) 0.0534(5) Uani d . 1 C
C32 0.20181(18) 0.51541(16) 0.0154(2) 0.0694(6) Uani d . 1 C
H32 0.1417 0.5214 0.0604 0.083 Uiso calc R 1 H
C33 0.2560(2) 0.59398(17) -0.0189(2) 0.0805(7) Uani d . 1 C
H33 0.2320 0.6525 0.0039 0.097 Uiso calc R 1 H
C34 0.3444(2) 0.58703(18) -0.0861(2) 0.0774(7) Uani d . 1 C
H34 0.3809 0.6402 -0.1072 0.093 Uiso calc R 1 H
C35 0.37821(18) 0.50090(17) -0.1215(2) 0.0688(6) Uani d . 1 C
H35 0.4378 0.4954 -0.1677 0.083 Uiso calc R 1 H
C36 0.32436(16) 0.42208(15) -0.0889(2) 0.0599(5) Uani d . 1 C
H36 0.3471 0.3640 -0.1158 0.072 Uiso calc R 1 H

loop_
_atom_site_aniso_label
_atom_site_aniso_U_11
_atom_site_aniso_U_22
_atom_site_aniso_U_33
_atom_site_aniso_U_12
_atom_site_aniso_U_13
_atom_site_aniso_U_23
O1 0.0888(12) 0.1339(15) 0.0563(10) -0.0292(11) -0.0129(8) -0.0083(9)
N1 0.0519(9) 0.0719(11) 0.0474(9) -0.0120(9) 0.0029(7) 0.0020(8)
N2 0.0602(10) 0.0684(11) 0.0421(9) -0.0069(9) 0.0025(7) 0.0026(8)
C1 0.0470(10) 0.0618(12) 0.0426(11) -0.0001(10) 0.0075(8) -0.0028(9)
C11 0.0494(11) 0.0768(15) 0.0501(11) -0.0089(11) 0.0116(9) -0.0135(11)
C12 0.0960(18) 0.097(2) 0.0773(17) -0.0382(16) 0.0001(14) -0.0043(15)
C13 0.132(3) 0.133(3) 0.111(3) -0.072(2) 0.003(2) -0.012(2)
C14 0.088(2) 0.167(3) 0.094(2) -0.054(2) 0.0015(17) -0.038(2)
C15 0.0561(14) 0.146(3) 0.0720(16) -0.0122(16) 0.0032(12) -0.0209(17)
C16 0.0489(12) 0.1062(18) 0.0635(14) -0.0038(12) 0.0025(11) -0.0053(13)
C21 0.0543(11) 0.0510(11) 0.0382(10) -0.0044(9) 0.0066(8) 0.0017(8)
C22 0.0555(12) 0.0784(15) 0.0448(11) -0.0036(11) 0.0070(9) -0.0007(10)
C23 0.0524(12) 0.0789(15) 0.0593(13) -0.0066(11) 0.0023(10) 0.0048(11)
C24 0.0705(14) 0.0702(14) 0.0438(12) -0.0179(11) -0.0048(10) 0.0015(10)
C25 0.0808(15) 0.0807(16) 0.0416(11) -0.0179(12) 0.0096(11) -0.0086(11)
C26 0.0620(12) 0.0624(13) 0.0500(11) -0.0078(10) 0.0132(10) -0.0017(9)
C27 0.0802(18) 0.116(2) 0.097(2) -0.0152(16) -0.0296(15) 0.0008(17)
C31 0.0606(12) 0.0634(13) 0.0327(10) -0.0016(10) -0.0013(9) 0.0013(9)
C32 0.0814(15) 0.0739(16) 0.0547(13) 0.0084(13) 0.0166(12) -0.0003(11)
C33 0.111(2) 0.0605(15) 0.0694(15) 0.0082(14) 0.0150(14) -0.0016(12)
C34 0.0992(19) 0.0710(17) 0.0601(14) -0.0149(14) 0.0088(13) 0.0044(12)
C35 0.0706(14) 0.0849(17) 0.0504(13) -0.0103(13) 0.0088(11) 0.0021(11)
C36 0.0669(13) 0.0648(14) 0.0469(11) -0.0018(11) 0.0069(10) -0.0026(10)

loop_
_atom_type_symbol
_atom_type_description
_atom_type_scat_dispersion_real
_atom_type_scat_dispersion_imag
_atom_type_scat_source
C C 0.0033 0.0016 'International Tables Vol C Tables 4.2.6.8 and 6.1.1.4'
H H 0.0000 0.0000 'International Tables Vol C Tables 4.2.6.8 and 6.1.1.4'
N N 0.0061 0.0033 'International Tables Vol C Tables 4.2.6.8 and 6.1.1.4'
O O 0.0106 0.0060 'International Tables Vol C Tables 4.2.6.8 and 6.1.1.4'

loop_
_geom_angle_atom_site_label_1
_geom_angle_atom_site_label_2
_geom_angle_atom_site_label_3
_geom_angle
_geom_angle_publ_flag
C24 O1 C27 117.88(19) ?
C1 N1 C11 130.0(2) yes
C1 N1 H1N 114.7 ?
C11 N1 H1N 115.1 ?
C1 N2 C31 119.6(2) yes
N2 C1 N1 121.9(2) yes
N2 C1 C21 126.7(2) yes
N1 C1 C21 111.3(2) yes
C12 C11 C16 119.0(2) ?
C12 C11 N1 116.7(2) ?
C16 C11 N1 124.3(2) ?
C11 C12 C13 119.9(3) ?
C11 C12 H12 120.0 ?
C13 C12 H12 120.0 ?
C14 C13 C12 120.7(3) ?
C14 C13 H13 119.6 ?
C12 C13 H13 119.6 ?
C15 C14 C13 119.4(3) ?
C15 C14 H14 120.3 ?
C13 C14 H14 120.3 ?
C14 C15 C16 121.0(3) ?
C14 C15 H15 119.5 ?
C16 C15 H15 119.5 ?
C11 C16 C15 119.8(3) ?
C11 C16 H16 120.1 ?
C15 C16 H16 120.1 ?
C22 C21 C26 117.92(17) ?
C22 C21 C1 121.36(16) ?
C26 C21 C1 120.53(17) ?
C21 C22 C23 121.37(19) ?
C21 C22 H22 119.3 ?
C23 C22 H22 119.3 ?
C24 C23 C22 119.38(19) ?
C24 C23 H23 120.3 ?
C22 C23 H23 120.3 ?
O1 C24 C25 115.20(19) ?
O1 C24 C23 124.7(2) ?
C25 C24 C23 120.06(18) ?
C26 C25 C24 120.17(19) ?
C26 C25 H25 119.9 ?
C24 C25 H25 119.9 ?
C25 C26 C21 121.09(19) ?
C25 C26 H26 119.5 ?
C21 C26 H26 119.5 ?
O1 C27 H27A 109.5 ?
O1 C27 H27B 109.5 ?
H27A C27 H27B 109.5 ?
O1 C27 H27C 109.5 ?
H27A C27 H27C 109.5 ?
H27B C27 H27C 109.5 ?
C36 C31 C32 118.16(19) ?
C36 C31 N2 121.44(18) ?
C32 C31 N2 120.09(18) ?
C33 C32 C31 120.0(2) ?
C33 C32 H32 120.0 ?
C31 C32 H32 120.0 ?
C34 C33 C32 121.1(2) ?
C34 C33 H33 119.4 ?
C32 C33 H33 119.4 ?
C35 C34 C33 119.2(2) ?
C35 C34 H34 120.4 ?
C33 C34 H34 120.4 ?
C34 C35 C36 120.3(2) ?
C34 C35 H35 119.9 ?
C36 C35 H35 119.9 ?
C35 C36 C31 121.2(2) ?
C35 C36 H36 119.4 ?
C31 C36 H36 119.4 ?

loop_
_geom_bond_atom_site_label_1
_geom_bond_atom_site_label_2
_geom_bond_distance
_geom_bond_publ_flag
O1 C24 1.368(2) ?
O1 C27 1.412(3) ?
N1 C1 1.372(2) yes
N1 C11 1.407(2) yes
N1 H1N 1.0148 ?
N2 C1 1.283(2) yes
N2 C31 1.416(2) yes
C1 C21 1.489(2) ?
C11 C12 1.370(3) ?
C11 C16 1.379(3) ?
C12 C13 1.383(4) ?
C12 H12 0.9300 ?
C13 C14 1.364(4) ?
C13 H13 0.9300 ?
C14 C15 1.347(4) ?
C14 H14 0.9300 ?
C15 C16 1.383(3) ?
C15 H15 0.9300 ?
C16 H16 0.9300 ?
C21 C22 1.378(2) ?
C21 C26 1.392(2) ?
C22 C23 1.386(3) ?
C22 H22 0.9300 ?
C23 C24 1.378(3) ?
C23 H23 0.9300 ?
C24 C25 1.374(3) ?
C25 C26 1.370(3) ?
C25 H25 0.9300 ?
C26 H26 0.9300 ?
C27 H27A 0.9600 ?
C27 H27B 0.9600 ?
C27 H27C 0.9600 ?
C31 C36 1.385(3) ?
C31 C32 1.385(3) ?
C32 C33 1.384(3) ?
C32 H32 0.9300 ?
C33 C34 1.372(3) ?
C33 H33 0.9300 ?
C34 C35 1.368(3) ?
C34 H34 0.9300 ?
C35 C36 1.380(3) ?
C35 H35 0.9300 ?
C36 H36 0.9300 ?

loop_
_geom_hbond_atom_site_label_D
_geom_hbond_atom_site_label_H
_geom_hbond_atom_site_label_A
_geom_hbond_site_symmetry_A
_geom_hbond_distance_DH
_geom_hbond_distance_HA
_geom_hbond_distance_DA
_geom_hbond_angle_DHA
N1 H1N N2 4_566 1.01 2.35 3.353(2) 169.0

loop_
_cod_related_entry_id
_cod_related_entry_database
_cod_related_entry_code
1 ChemSpider 410606
